data_7127759
loop_
_publ_author_name
'Yan, Cai-Xin'
'Lin, Qian-Qian'
'Li, Sha'
'Wu, Cheng-Juan'
'Li, Yan-An'
'Fan, Jian-Zhong'
'Ma, Jian-Ping'
'Geng, Yan'
'Dong, Yu-Bin'

_publ_section_title
;
 Synthesis of fulvene-containing boron complexes with aggregation-induced
 emission and mechanochromic luminescence.
;
_journal_issue 92
_journal_name_full 'Chemical communications (Cambridge, England)'
_journal_page_first 14435
_journal_page_last 14438
_journal_paper_doi 10.1039/d0cc05757f
_journal_volume 56
_journal_year 2020
_chemical_formula_moiety 'C31 H26 O2'
_chemical_formula_sum 'C31 H26 O2'
_chemical_formula_weight 430.52
_space_group_crystal_system triclinic
_space_group_IT_number 2
_space_group_name_Hall '-P 1'
_space_group_name_H-M_alt 'P -1'
_atom_sites_solution_hydrogens geom
_atom_sites_solution_primary direct
_atom_sites_solution_secondary difmap
_audit_creation_date 2019-03-28
_audit_creation_method
;
  Olex2 1.2
  (compiled Apr 23 2013 17:54:37, GUI svn.r4466)
;
_audit_update_record
;
2019-05-08 deposited with the CCDC.	2020-10-22 downloaded from the CCDC.
;
_cell_angle_alpha 75.480(5)
_cell_angle_beta 73.810(6)
_cell_angle_gamma 83.749(6)
_cell_formula_units_Z 2
_cell_length_a 9.6358(7)
_cell_length_b 10.2626(6)
_cell_length_c 12.5875(8)
_cell_measurement_reflns_used 3338
_cell_measurement_temperature 293(2)
_cell_measurement_theta_max 70.9460
_cell_measurement_theta_min 7.9690
_cell_volume 1156.19(14)
_computing_cell_refinement 'CrysAlisPro 1.171.38.41 (Rigaku OD, 2015)'
_computing_data_collection 'CrysAlisPro 1.171.38.41 (Rigaku OD, 2015)'
_computing_data_reduction 'CrysAlisPro 1.171.38.41 (Rigaku OD, 2015)'
_computing_molecular_graphics
;
O. V. Dolomanov, L. J. Bourhis, R. J. Gildea, J. A. K. Howard and H. Puschmann,
OLEX2: a complete structure solution, refinement and analysis program.
J. Appl. Cryst. (2009). 42, 339-341.
;
_computing_publication_material
;
O. V. Dolomanov, L. J. Bourhis, R. J. Gildea, J. A. K. Howard and H. Puschmann,
OLEX2: a complete structure solution, refinement and analysis program.
J. Appl. Cryst. (2009). 42, 339-341.
;
_computing_structure_refinement
;
XL, G.M. Sheldrick, Acta Cryst.
(2008). A64, 112-122
;
_computing_structure_solution
;
SHELXS, G.M. Sheldrick, Acta Cryst.
(2008). A64, 112-122
;
_diffrn_ambient_temperature 293(2)
_diffrn_detector 'CCD plate'
_diffrn_detector_area_resol_mean 16.0793
_diffrn_detector_type Eos
_diffrn_measured_fraction_theta_full 0.9942
_diffrn_measured_fraction_theta_max 0.9657
_diffrn_measurement_details
;
List of Runs (angles in degrees, time in seconds):

  # Type    Start    End  Width  t~exp~   \w     \q     \k     \f   Frames
#--------------------------------------------------------------------------
  1  \w     11.00  39.00   1.00    1.00    --    0.00 -19.00 -30.00   28
  2  \w     28.00 122.00   1.00    1.00    --   54.00  37.00  30.00   94
  3  \w     79.00 157.00   1.00    1.00    --  108.00  77.00 -60.00   78
  4  \w    130.00 177.00   1.00    1.00    --  108.00  37.00 -90.00   47
  5  \w     99.00 129.00   1.00    1.00    --  108.00 -50.00 -60.00   30
  6  \w     90.00 116.00   1.00    1.00    --  108.00-111.00 -90.00   26
  7  \w     58.00 107.00   1.00    1.00    --   54.00-125.00-120.00   49
  8  \w     61.00  96.00   1.00    1.00    --  108.00 -50.00 -60.00   35
  9  \w     59.00 128.00   1.00    1.00    --  108.00 -77.00-120.00   69
 10  \w     43.00 128.00   1.00    1.00    --  108.00 -50.00  30.00   85
 11  \w     63.00 113.00   1.00    1.00    --  108.00 -77.00  60.00   50
 12  \w     35.00  85.00   1.00    1.00    --   54.00-125.00  90.00   50
 13  \w     36.00 112.00   1.00    1.00    --  108.00-111.00  60.00   76
 14  \w     36.00 134.00   1.00    1.00    --  108.00   0.00 120.00   98
 15  \w     79.00 169.00   1.00    1.00    --  108.00  77.00 -30.00   90
 16  \w     96.00 121.00   1.00    1.00    --   54.00  57.00 -90.00   25
 17  \w     90.00 123.00   1.00    1.00    --  108.00  37.00 -90.00   33
 18  \w     41.00 125.00   1.00    1.00    --  108.00 -50.00-180.00   84
 19  \w     40.00 108.00   1.00    1.00    --  108.00-111.00-150.00   68
 20  \w    -15.00  35.00   1.00    1.00    --   54.00 -77.00  90.00   50
 21  \w    -15.00  74.00   1.00    1.00    --   54.00 -57.00 120.00   89
 22  \w     43.00  69.00   1.00    1.00    --    0.00  57.00 150.00   26
 23  \w      0.00  33.00   1.00    1.00    --    0.00  57.00 150.00   33
 24  \w    -60.00  -8.00   1.00    1.00    --    0.00 -19.00 -30.00   52
 25  \w    -15.00  76.00   1.00    1.00    --   54.00 -37.00-150.00   91
;
_diffrn_measurement_device 'four-circle diffractometer'
_diffrn_measurement_device_type 'SuperNova, Dual, Cu at zero, Eos'
_diffrn_measurement_method '\w scans'
_diffrn_orient_matrix_type 'CrysAlisPro convention (1999,Acta A55,543-557)'
_diffrn_orient_matrix_UB_11 0.1445368000
_diffrn_orient_matrix_UB_12 -0.0790259000
_diffrn_orient_matrix_UB_13 0.0041194000
_diffrn_orient_matrix_UB_21 -0.0116572000
_diffrn_orient_matrix_UB_22 -0.0649675000
_diffrn_orient_matrix_UB_23 -0.0948634000
_diffrn_orient_matrix_UB_31 0.0820842000
_diffrn_orient_matrix_UB_32 0.1167140000
_diffrn_orient_matrix_UB_33 -0.0902198000
_diffrn_radiation_monochromator mirror
_diffrn_radiation_probe x-ray
_diffrn_radiation_type 'Cu K\a'
_diffrn_radiation_wavelength 1.54184
_diffrn_reflns_av_R_equivalents 0.0202
_diffrn_reflns_av_unetI/netI 0.0295
_diffrn_reflns_limit_h_max 11
_diffrn_reflns_limit_h_min -11
_diffrn_reflns_limit_k_max 12
_diffrn_reflns_limit_k_min -12
_diffrn_reflns_limit_l_max 14
_diffrn_reflns_limit_l_min -15
_diffrn_reflns_number 7623
_diffrn_reflns_theta_full 71.26
_diffrn_reflns_theta_max 71.26
_diffrn_reflns_theta_min 3.76
_diffrn_source 'micro-focus sealed X-ray tube'
_diffrn_source_type 'SuperNova (Cu) X-ray Source'
_exptl_absorpt_coefficient_mu 0.590
_exptl_absorpt_correction_T_max 1.00000
_exptl_absorpt_correction_T_min 0.50900
_exptl_absorpt_correction_type multi-scan
_exptl_absorpt_process_details
;
CrysAlisPro 1.171.38.41 (Rigaku Oxford Diffraction, 2015)
Empirical absorption correction using spherical harmonics,
 implemented in SCALE3 ABSPACK scaling algorithm.
;
_exptl_crystal_colour yellow
_exptl_crystal_density_diffrn 1.237
_exptl_crystal_density_method 'not measured'
_exptl_crystal_description plate
_exptl_crystal_F_000 456
_exptl_crystal_size_max 0.28
_exptl_crystal_size_mid 0.22
_exptl_crystal_size_min 0.13
_refine_diff_density_max 0.196
_refine_diff_density_min -0.194
_refine_diff_density_rms 0.037
_refine_ls_extinction_method none
_refine_ls_goodness_of_fit_ref 1.036
_refine_ls_hydrogen_treatment mixed
_refine_ls_matrix_type full
_refine_ls_number_parameters 301
_refine_ls_number_reflns 4339
_refine_ls_number_restraints 0
_refine_ls_restrained_S_all 1.036
_refine_ls_R_factor_all 0.0631
_refine_ls_R_factor_gt 0.0498
_refine_ls_shift/su_max 0.000
_refine_ls_shift/su_mean 0.000
_refine_ls_structure_factor_coef Fsqd
_refine_ls_weighting_details 'calc w=1/[\s^2^(Fo^2^)+(0.0567P)^2^+0.4796P] where P=(Fo^2^+2Fc^2^)/3'
_refine_ls_weighting_scheme calc
_refine_ls_wR_factor_gt 0.1294
_refine_ls_wR_factor_ref 0.1374
_reflns_number_gt 3498
_reflns_number_total 4339
_reflns_threshold_expression >2sigma(I)
_cod_data_source_file d0cc05757f2.cif
_cod_data_source_block exp_3232
_cod_original_cell_volume 1156.20(13)
_cod_database_code 7127759
_chemical_oxdiff_formula 'C1 H1 O1 N1'
_reflns_odcompleteness_completeness 99.42
_reflns_odcompleteness_iscentric 1
_reflns_odcompleteness_theta 66.97
_olex2_refinement_description
;
1. Fixed Uiso
 At 1.2 times of:
  All C(H) groups
 At 1.5 times of:
  All C(H,H,H) groups, All O(H) groups
2.a Aromatic/amide H refined with riding coordinates:
 C7(H7), C23(H23), C13(H13), C19(H19), C30(H30), C31(H31), C1(H1A), C25(H25),
 C4(H4), C9(H9), C10(H10), C28(H28), C2(H2), C26(H26), C27(H27), C3(H3)
2.b Tetrahedral OH refined with riding coordinates:
 O1(H1)
2.c Idealised Me refined as rotating group:
 C18(H18A,H18B,H18C), C17(H17A,H17B,H17C), C16(H16A,H16B,H16C)
;
_oxdiff_exptl_absorpt_empirical_details
;
Empirical correction (ABSPACK) includes:
- Absorption correction using spherical harmonics
- Frame scaling
;
_oxdiff_exptl_absorpt_empirical_full_max 1.537
_oxdiff_exptl_absorpt_empirical_full_min 0.620

loop_
_space_group_symop_id
_space_group_symop_operation_xyz
1 'x, y, z'
2 '-x, -y, -z'

loop_
_atom_site_label
_atom_site_type_symbol
_atom_site_fract_x
_atom_site_fract_y
_atom_site_fract_z
_atom_site_U_iso_or_equiv
_atom_site_adp_type
_atom_site_occupancy
_atom_site_symmetry_multiplicity
_atom_site_calc_flag
_atom_site_refinement_flags
_atom_site_disorder_assembly
_atom_site_disorder_group
O1 O 0.28858(17) 0.05564(13) 0.15391(11) 0.0536(4) Uani 1 1 d . . .
H1 H 0.3223 0.0660 0.0851 0.080 Uiso 1 1 calc R . .
O2 O 0.36527(19) 0.09244(13) -0.05510(11) 0.0594(4) Uani 1 1 d . . .
C7 C 0.2544(2) 0.09929(18) 0.37588(14) 0.0389(4) Uani 1 1 d . . .
H7 H 0.3449 0.0598 0.3494 0.047 Uiso 1 1 calc R . .
C23 C 0.2834(2) 0.33654(18) -0.27813(15) 0.0402(4) Uani 1 1 d . . .
H23 H 0.1977 0.3699 -0.2361 0.048 Uiso 1 1 calc R . .
C20 C 0.29293(18) 0.31313(17) -0.02981(13) 0.0355(4) Uani 1 1 d . . .
C13 C 0.21606(18) 0.41957(17) 0.11800(14) 0.0358(4) Uani 1 1 d . . .
H13 H 0.1820 0.4359 0.1905 0.043 Uiso 1 1 calc R . .
C6 C 0.1983(2) 0.09051(17) 0.49395(14) 0.0385(4) Uani 1 1 d . . .
C19 C 0.29205(19) 0.45345(18) -0.07190(14) 0.0367(4) Uani 1 1 d . . .
H19 H 0.3178 0.4965 -0.1486 0.044 Uiso 1 1 calc R . .
C8 C 0.1775(2) 0.16524(17) 0.29985(14) 0.0370(4) Uani 1 1 d . . .
C5 C 0.0587(2) 0.14662(18) 0.53346(15) 0.0406(4) Uani 1 1 d . . .
C30 C 0.5418(2) 0.2389(2) -0.40190(16) 0.0443(4) Uani 1 1 d . . .
H30 H 0.6296 0.2073 -0.4426 0.053 Uiso 1 1 calc R . .
C29 C 0.4471(2) 0.31993(19) -0.46118(15) 0.0410(4) Uani 1 1 d . . .
C12 C 0.24345(18) 0.29050(17) 0.09432(13) 0.0347(4) Uani 1 1 d . . .
C14 C 0.24722(18) 0.51943(17) 0.01731(14) 0.0346(4) Uani 1 1 d . . .
C22 C 0.3771(2) 0.25732(18) -0.22275(14) 0.0385(4) Uani 1 1 d . . .
C24 C 0.3145(2) 0.36886(18) -0.39865(15) 0.0402(4) Uani 1 1 d . . .
C31 C 0.5074(2) 0.20598(19) -0.28600(15) 0.0433(4) Uani 1 1 d . . .
H31 H 0.5698 0.1496 -0.2485 0.052 Uiso 1 1 calc R . .
C11 C 0.23871(19) 0.16962(18) 0.17694(14) 0.0377(4) Uani 1 1 d . . .
C1 C 0.2766(2) 0.0253(2) 0.57392(16) 0.0482(5) Uani 1 1 d . . .
H1A H 0.3687 -0.0121 0.5489 0.058 Uiso 1 1 calc R . .
C25 C 0.2177(2) 0.4469(2) -0.45749(17) 0.0509(5) Uani 1 1 d . . .
H25 H 0.1300 0.4788 -0.4170 0.061 Uiso 1 1 calc R . .
C4 C 0.0005(3) 0.1341(2) 0.65238(16) 0.0531(5) Uani 1 1 d . . .
H4 H -0.0920 0.1695 0.6796 0.064 Uiso 1 1 calc R . .
C9 C 0.0393(2) 0.22323(19) 0.34015(15) 0.0429(4) Uani 1 1 d . . .
H9 H -0.0128 0.2687 0.2889 0.051 Uiso 1 1 calc R . .
C10 C -0.0184(2) 0.21305(19) 0.45388(16) 0.0443(4) Uani 1 1 d . . .
H10 H -0.1103 0.2507 0.4792 0.053 Uiso 1 1 calc R . .
C15 C 0.2386(2) 0.67084(18) 0.00502(15) 0.0398(4) Uani 1 1 d . . .
C21 C 0.3423(2) 0.21707(18) -0.09657(15) 0.0406(4) Uani 1 1 d . . .
C28 C 0.4782(2) 0.3528(2) -0.58172(16) 0.0523(5) Uani 1 1 d . . .
H28 H 0.5650 0.3217 -0.6241 0.063 Uiso 1 1 calc R . .
C2 C 0.2182(3) 0.0169(2) 0.68715(17) 0.0583(6) Uani 1 1 d . . .
H2 H 0.2713 -0.0248 0.7387 0.070 Uiso 1 1 calc R . .
C26 C 0.2518(3) 0.4761(2) -0.57368(18) 0.0605(6) Uani 1 1 d . . .
H26 H 0.1870 0.5278 -0.6115 0.073 Uiso 1 1 calc R . .
C27 C 0.3828(3) 0.4291(2) -0.63592(17) 0.0593(6) Uani 1 1 d . . .
H27 H 0.4050 0.4500 -0.7149 0.071 Uiso 1 1 calc R . .
C3 C 0.0788(3) 0.0707(2) 0.72639(17) 0.0599(6) Uani 1 1 d . . .
H3 H 0.0394 0.0630 0.8040 0.072 Uiso 1 1 calc R . .
C18 C 0.3706(3) 0.7345(2) -0.0840(2) 0.0671(6) Uani 1 1 d . . .
H18A H 0.4569 0.6914 -0.0650 0.101 Uiso 1 1 calc R . .
H18B H 0.3685 0.8287 -0.0859 0.101 Uiso 1 1 calc R . .
H18C H 0.3696 0.7233 -0.1573 0.101 Uiso 1 1 calc R . .
C17 C 0.1030(3) 0.7304(3) -0.0317(3) 0.0864(9) Uani 1 1 d . . .
H17A H 0.1060 0.7098 -0.1026 0.130 Uiso 1 1 calc R . .
H17B H 0.0984 0.8264 -0.0409 0.130 Uiso 1 1 calc R . .
H17C H 0.0192 0.6927 0.0251 0.130 Uiso 1 1 calc R . .
C16 C 0.2355(4) 0.7045(2) 0.1167(2) 0.0943(11) Uani 1 1 d . . .
H16A H 0.1511 0.6687 0.1739 0.141 Uiso 1 1 calc R . .
H16B H 0.2331 0.8006 0.1067 0.141 Uiso 1 1 calc R . .
H16C H 0.3206 0.6656 0.1401 0.141 Uiso 1 1 calc R . .

loop_
_atom_site_aniso_label
_atom_site_aniso_U_11
_atom_site_aniso_U_22
_atom_site_aniso_U_33
_atom_site_aniso_U_23
_atom_site_aniso_U_13
_atom_site_aniso_U_12
O1 0.0801(10) 0.0379(7) 0.0336(7) -0.0032(6) -0.0072(6) 0.0037(7)
O2 0.0963(12) 0.0372(8) 0.0384(7) -0.0082(6) -0.0112(7) 0.0057(8)
C7 0.0404(9) 0.0371(10) 0.0363(9) -0.0045(7) -0.0087(7) -0.0019(8)
C23 0.0441(10) 0.0390(10) 0.0381(9) -0.0112(8) -0.0093(8) -0.0030(8)
C20 0.0400(9) 0.0376(9) 0.0296(8) -0.0056(7) -0.0113(7) -0.0031(7)
C13 0.0398(9) 0.0389(9) 0.0296(8) -0.0077(7) -0.0108(7) -0.0017(7)
C6 0.0469(10) 0.0326(9) 0.0353(9) -0.0019(7) -0.0118(8) -0.0102(8)
C19 0.0428(9) 0.0373(9) 0.0290(8) -0.0026(7) -0.0113(7) -0.0048(8)
C8 0.0446(10) 0.0315(9) 0.0325(8) -0.0011(7) -0.0095(7) -0.0071(7)
C5 0.0485(10) 0.0337(9) 0.0362(9) -0.0045(7) -0.0053(8) -0.0116(8)
C30 0.0434(10) 0.0484(11) 0.0410(10) -0.0142(8) -0.0071(8) -0.0019(9)
C29 0.0508(11) 0.0391(10) 0.0355(9) -0.0094(8) -0.0112(8) -0.0104(8)
C12 0.0372(9) 0.0379(9) 0.0294(8) -0.0062(7) -0.0100(7) -0.0037(7)
C14 0.0364(9) 0.0349(9) 0.0333(8) -0.0050(7) -0.0129(7) -0.0018(7)
C22 0.0486(10) 0.0356(9) 0.0334(9) -0.0097(7) -0.0113(8) -0.0052(8)
C24 0.0491(10) 0.0360(10) 0.0383(9) -0.0075(8) -0.0150(8) -0.0076(8)
C31 0.0485(11) 0.0435(10) 0.0408(10) -0.0121(8) -0.0159(8) 0.0021(9)
C11 0.0412(9) 0.0361(9) 0.0351(9) -0.0063(7) -0.0100(7) -0.0037(8)
C1 0.0568(12) 0.0448(11) 0.0438(10) -0.0009(8) -0.0202(9) -0.0082(9)
C25 0.0550(12) 0.0483(12) 0.0508(11) -0.0060(9) -0.0207(9) -0.0024(10)
C4 0.0637(13) 0.0505(12) 0.0392(10) -0.0107(9) 0.0004(9) -0.0136(10)
C9 0.0426(10) 0.0432(10) 0.0403(10) -0.0030(8) -0.0122(8) -0.0030(8)
C10 0.0394(10) 0.0425(11) 0.0454(10) -0.0073(8) -0.0041(8) -0.0032(8)
C15 0.0468(10) 0.0336(9) 0.0386(9) -0.0060(7) -0.0140(8) 0.0025(8)
C21 0.0489(10) 0.0385(10) 0.0347(9) -0.0069(7) -0.0123(8) -0.0031(8)
C28 0.0645(13) 0.0557(13) 0.0360(10) -0.0081(9) -0.0093(9) -0.0150(10)
C2 0.0831(16) 0.0543(13) 0.0406(11) 0.0015(9) -0.0273(11) -0.0165(12)
C26 0.0771(16) 0.0576(14) 0.0507(12) 0.0026(10) -0.0339(11) -0.0107(12)
C27 0.0829(16) 0.0606(14) 0.0357(10) 0.0015(9) -0.0215(11) -0.0219(12)
C3 0.0867(17) 0.0577(14) 0.0327(10) -0.0054(9) -0.0094(10) -0.0191(12)
C18 0.0642(14) 0.0435(12) 0.0840(17) -0.0109(11) -0.0027(12) -0.0143(11)
C17 0.0628(16) 0.0581(16) 0.134(3) 0.0007(16) -0.0440(17) 0.0105(13)
C16 0.192(4) 0.0414(13) 0.0559(15) -0.0139(11) -0.0402(19) -0.0061(17)

loop_
_atom_type_symbol
_atom_type_description
_atom_type_scat_dispersion_real
_atom_type_scat_dispersion_imag
_atom_type_scat_source
C C 0.0181 0.0091 'International Tables Vol C Tables 4.2.6.8 and 6.1.1.4'
H H 0.0000 0.0000 'International Tables Vol C Tables 4.2.6.8 and 6.1.1.4'
O O 0.0492 0.0322 'International Tables Vol C Tables 4.2.6.8 and 6.1.1.4'

loop_
_geom_angle_atom_site_label_1
_geom_angle_atom_site_label_2
_geom_angle_atom_site_label_3
_geom_angle
_geom_angle_site_symmetry_1
_geom_angle_site_symmetry_3
_geom_angle_publ_flag
C11 O1 H1 109.5 . . ?
C6 C7 H7 119.5 . . ?
C8 C7 H7 119.5 . . ?
C8 C7 C6 121.08(17) . . ?
C22 C23 H23 119.4 . . ?
C22 C23 C24 121.25(17) . . ?
C24 C23 H23 119.4 . . ?
C19 C20 C12 106.10(15) . . ?
C19 C20 C21 125.22(16) . . ?
C21 C20 C12 128.54(16) . . ?
C12 C13 H13 124.8 . . ?
C14 C13 H13 124.8 . . ?
C14 C13 C12 110.44(15) . . ?
C7 C6 C1 122.20(18) . . ?
C5 C6 C7 118.89(16) . . ?
C5 C6 C1 118.90(17) . . ?
C20 C19 H19 124.7 . . ?
C14 C19 C20 110.65(15) . . ?
C14 C19 H19 124.7 . . ?
C7 C8 C11 119.44(16) . . ?
C7 C8 C9 119.47(16) . . ?
C9 C8 C11 121.05(15) . . ?
C6 C5 C4 118.88(18) . . ?
C10 C5 C6 118.92(16) . . ?
C10 C5 C4 122.21(18) . . ?
C29 C30 H30 119.3 . . ?
C31 C30 H30 119.3 . . ?
C31 C30 C29 121.31(18) . . ?
C30 C29 C24 119.00(16) . . ?
C30 C29 C28 122.57(18) . . ?
C24 C29 C28 118.42(18) . . ?
C13 C12 C20 105.96(14) . . ?
C11 C12 C20 129.13(16) . . ?
C11 C12 C13 124.52(15) . . ?
C13 C14 C19 106.83(15) . . ?
C13 C14 C15 127.42(15) . . ?
C19 C14 C15 125.74(15) . . ?
C23 C22 C31 119.72(16) . . ?
C23 C22 C21 121.68(16) . . ?
C31 C22 C21 118.51(16) . . ?
C29 C24 C23 118.51(16) . . ?
C25 C24 C23 122.30(18) . . ?
C25 C24 C29 119.19(17) . . ?
C30 C31 C22 120.15(17) . . ?
C30 C31 H31 119.9 . . ?
C22 C31 H31 119.9 . . ?
O1 C11 C8 114.84(15) . . ?
O1 C11 C12 123.61(16) . . ?
C12 C11 C8 121.53(16) . . ?
C6 C1 H1A 119.7 . . ?
C2 C1 C6 120.6(2) . . ?
C2 C1 H1A 119.7 . . ?
C24 C25 H25 119.7 . . ?
C26 C25 C24 120.5(2) . . ?
C26 C25 H25 119.7 . . ?
C5 C4 H4 119.7 . . ?
C3 C4 C5 120.5(2) . . ?
C3 C4 H4 119.7 . . ?
C8 C9 H9 119.8 . . ?
C10 C9 C8 120.43(17) . . ?
C10 C9 H9 119.8 . . ?
C5 C10 H10 119.4 . . ?
C9 C10 C5 121.18(18) . . ?
C9 C10 H10 119.4 . . ?
C14 C15 C18 110.27(16) . . ?
C14 C15 C17 109.39(17) . . ?
C14 C15 C16 110.72(15) . . ?
C17 C15 C18 109.01(19) . . ?
C17 C15 C16 109.8(2) . . ?
C16 C15 C18 107.6(2) . . ?
O2 C21 C20 123.55(16) . . ?
O2 C21 C22 115.16(16) . . ?
C20 C21 C22 121.24(16) . . ?
C29 C28 H28 119.5 . . ?
C27 C28 C29 120.9(2) . . ?
C27 C28 H28 119.5 . . ?
C1 C2 H2 119.8 . . ?
C1 C2 C3 120.5(2) . . ?
C3 C2 H2 119.8 . . ?
C25 C26 H26 119.7 . . ?
C25 C26 C27 120.6(2) . . ?
C27 C26 H26 119.7 . . ?
C28 C27 C26 120.36(19) . . ?
C28 C27 H27 119.8 . . ?
C26 C27 H27 119.8 . . ?
C4 C3 C2 120.66(19) . . ?
C4 C3 H3 119.7 . . ?
C2 C3 H3 119.7 . . ?
C15 C18 H18A 109.5 . . ?
C15 C18 H18B 109.5 . . ?
C15 C18 H18C 109.5 . . ?
H18A C18 H18B 109.5 . . ?
H18A C18 H18C 109.5 . . ?
H18B C18 H18C 109.5 . . ?
C15 C17 H17A 109.5 . . ?
C15 C17 H17B 109.5 . . ?
C15 C17 H17C 109.5 . . ?
H17A C17 H17B 109.5 . . ?
H17A C17 H17C 109.5 . . ?
H17B C17 H17C 109.5 . . ?
C15 C16 H16A 109.5 . . ?
C15 C16 H16B 109.5 . . ?
C15 C16 H16C 109.5 . . ?
H16A C16 H16B 109.5 . . ?
H16A C16 H16C 109.5 . . ?
H16B C16 H16C 109.5 . . ?

loop_
_geom_bond_atom_site_label_1
_geom_bond_atom_site_label_2
_geom_bond_distance
_geom_bond_site_symmetry_2
_geom_bond_publ_flag
O1 H1 0.8200 . ?
O1 C11 1.286(2) . ?
O2 C21 1.275(2) . ?
C7 H7 0.9300 . ?
C7 C6 1.416(2) . ?
C7 C8 1.373(2) . ?
C23 H23 0.9300 . ?
C23 C22 1.367(2) . ?
C23 C24 1.420(2) . ?
C20 C19 1.404(2) . ?
C20 C12 1.466(2) . ?
C20 C21 1.412(2) . ?
C13 H13 0.9300 . ?
C13 C12 1.411(2) . ?
C13 C14 1.396(2) . ?
C6 C5 1.411(3) . ?
C6 C1 1.417(2) . ?
C19 H19 0.9300 . ?
C19 C14 1.398(2) . ?
C8 C11 1.485(2) . ?
C8 C9 1.409(3) . ?
C5 C4 1.422(3) . ?
C5 C10 1.408(3) . ?
C30 H30 0.9300 . ?
C30 C29 1.409(3) . ?
C30 C31 1.364(2) . ?
C29 C24 1.415(3) . ?
C29 C28 1.420(2) . ?
C12 C11 1.400(2) . ?
C14 C15 1.518(2) . ?
C22 C31 1.413(3) . ?
C22 C21 1.487(2) . ?
C24 C25 1.409(3) . ?
C31 H31 0.9300 . ?
C1 H1A 0.9300 . ?
C1 C2 1.363(3) . ?
C25 H25 0.9300 . ?
C25 C26 1.368(3) . ?
C4 H4 0.9300 . ?
C4 C3 1.357(3) . ?
C9 H9 0.9300 . ?
C9 C10 1.365(3) . ?
C10 H10 0.9300 . ?
C15 C18 1.523(3) . ?
C15 C17 1.522(3) . ?
C15 C16 1.522(3) . ?
C28 H28 0.9300 . ?
C28 C27 1.360(3) . ?
C2 H2 0.9300 . ?
C2 C3 1.399(3) . ?
C26 H26 0.9300 . ?
C26 C27 1.395(3) . ?
C27 H27 0.9300 . ?
C3 H3 0.9300 . ?
C18 H18A 0.9600 . ?
C18 H18B 0.9600 . ?
C18 H18C 0.9600 . ?
C17 H17A 0.9600 . ?
C17 H17B 0.9600 . ?
C17 H17C 0.9600 . ?
C16 H16A 0.9600 . ?
C16 H16B 0.9600 . ?
C16 H16C 0.9600 . ?

loop_
_geom_hbond_atom_site_label_D
_geom_hbond_atom_site_label_H
_geom_hbond_atom_site_label_A
_geom_hbond_distance_DH
_geom_hbond_distance_HA
_geom_hbond_distance_DA
_geom_hbond_angle_DHA
_geom_hbond_site_symmetry_A
O1 H1 O2 0.82 1.65 2.4675(18) 171.5 .

loop_
_geom_torsion_atom_site_label_1
_geom_torsion_atom_site_label_2
_geom_torsion_atom_site_label_3
_geom_torsion_atom_site_label_4
_geom_torsion
_geom_torsion_site_symmetry_1
_geom_torsion_site_symmetry_2
_geom_torsion_site_symmetry_3
_geom_torsion_site_symmetry_4
_geom_torsion_publ_flag
C7 C6 C5 C4 178.04(17) . . . . ?
C7 C6 C5 C10 -1.9(3) . . . . ?
C7 C6 C1 C2 -178.96(19) . . . . ?
C7 C8 C11 O1 47.5(2) . . . . ?
C7 C8 C11 C12 -131.10(19) . . . . ?
C7 C8 C9 C10 -0.6(3) . . . . ?
C23 C22 C31 C30 2.2(3) . . . . ?
C23 C22 C21 O2 132.9(2) . . . . ?
C23 C22 C21 C20 -49.5(3) . . . . ?
C23 C24 C25 C26 179.85(19) . . . . ?
C20 C19 C14 C13 -1.2(2) . . . . ?
C20 C19 C14 C15 177.38(16) . . . . ?
C20 C12 C11 O1 4.7(3) . . . . ?
C20 C12 C11 C8 -176.78(17) . . . . ?
C13 C12 C11 O1 -167.01(17) . . . . ?
C13 C12 C11 C8 11.5(3) . . . . ?
C13 C14 C15 C18 136.5(2) . . . . ?
C13 C14 C15 C17 -103.7(2) . . . . ?
C13 C14 C15 C16 17.5(3) . . . . ?
C6 C7 C8 C11 -178.66(16) . . . . ?
C6 C7 C8 C9 -1.0(3) . . . . ?
C6 C5 C4 C3 0.9(3) . . . . ?
C6 C5 C10 C9 0.3(3) . . . . ?
C6 C1 C2 C3 1.1(3) . . . . ?
C19 C20 C12 C13 0.08(18) . . . . ?
C19 C20 C12 C11 -172.82(18) . . . . ?
C19 C20 C21 O2 167.35(19) . . . . ?
C19 C20 C21 C22 -10.0(3) . . . . ?
C19 C14 C15 C18 -41.9(2) . . . . ?
C19 C14 C15 C17 78.0(2) . . . . ?
C19 C14 C15 C16 -160.9(2) . . . . ?
C8 C7 C6 C5 2.3(3) . . . . ?
C8 C7 C6 C1 -178.78(17) . . . . ?
C8 C9 C10 C5 1.0(3) . . . . ?
C5 C6 C1 C2 0.0(3) . . . . ?
C5 C4 C3 C2 0.1(3) . . . . ?
C30 C29 C24 C23 1.3(3) . . . . ?
C30 C29 C24 C25 -178.31(17) . . . . ?
C30 C29 C28 C27 178.65(19) . . . . ?
C29 C30 C31 C22 -2.4(3) . . . . ?
C29 C24 C25 C26 -0.5(3) . . . . ?
C29 C28 C27 C26 -0.3(3) . . . . ?
C12 C20 C19 C14 0.70(19) . . . . ?
C12 C20 C21 O2 -7.8(3) . . . . ?
C12 C20 C21 C22 174.89(17) . . . . ?
C12 C13 C14 C19 1.28(19) . . . . ?
C12 C13 C14 C15 -177.30(16) . . . . ?
C14 C13 C12 C20 -0.84(19) . . . . ?
C14 C13 C12 C11 172.48(16) . . . . ?
C22 C23 C24 C29 -1.6(3) . . . . ?
C22 C23 C24 C25 178.04(18) . . . . ?
C24 C23 C22 C31 -0.1(3) . . . . ?
C24 C23 C22 C21 -176.79(17) . . . . ?
C24 C29 C28 C27 -0.2(3) . . . . ?
C24 C25 C26 C27 0.0(3) . . . . ?
C31 C30 C29 C24 0.7(3) . . . . ?
C31 C30 C29 C28 -178.21(19) . . . . ?
C31 C22 C21 O2 -43.8(3) . . . . ?
C31 C22 C21 C20 133.78(19) . . . . ?
C11 C8 C9 C10 176.96(18) . . . . ?
C1 C6 C5 C4 -0.9(3) . . . . ?
C1 C6 C5 C10 179.13(17) . . . . ?
C1 C2 C3 C4 -1.1(3) . . . . ?
C25 C26 C27 C28 0.4(4) . . . . ?
C4 C5 C10 C9 -179.64(19) . . . . ?
C9 C8 C11 O1 -130.04(19) . . . . ?
C9 C8 C11 C12 51.3(3) . . . . ?
C10 C5 C4 C3 -179.17(19) . . . . ?
C21 C20 C19 C14 -175.31(16) . . . . ?
C21 C20 C12 C13 175.92(17) . . . . ?
C21 C20 C12 C11 3.0(3) . . . . ?
C21 C22 C31 C30 178.91(17) . . . . ?
C28 C29 C24 C23 -179.76(17) . . . . ?
C28 C29 C24 C25 0.6(3) . . . . ?
